data_7150816
loop_
_publ_author_name
'Burton, Jonathan W.'
'Anderson, Edward A.'
'O'Sullivan, Paul T.'
'Collins, Ian'
'Davies, John E.'
'Bond, Andrew D.'
'Feeder, Neil'
'Holmes, Andrew B.'

_publ_section_title
;
 The Claisen rearrangement approach to fused bicyclic medium-ring
 oxacycles
;
_journal_issue 4
_journal_name_full 'Organic &amp;  Biomolecular Chemistry'
_journal_page_first 693
_journal_page_last 702
_journal_paper_doi 10.1039/b715354f
_journal_volume 6
_journal_year 2008
_chemical_absolute_configuration
;
1385 Friedel pairs were averaged for the refinement
;
_chemical_formula_moiety 'C19 H26 O4'
_chemical_formula_sum 'C19 H26 O4'
_chemical_formula_weight 318.40
_chemical_name_systematic
;
?
;
_space_group_IT_number 4
_symmetry_cell_setting monoclinic
_symmetry_space_group_name_Hall 'P 2yb'
_symmetry_space_group_name_H-M 'P 1 21 1'
_atom_sites_solution_hydrogens geom
_atom_sites_solution_primary direct
_atom_sites_solution_secondary difmap
_audit_creation_method SHELXL-97
_cell_angle_alpha 90.00
_cell_angle_beta 102.8090(16)
_cell_angle_gamma 90.00
_cell_formula_units_Z 2
_cell_length_a 10.8190(4)
_cell_length_b 5.37100(10)
_cell_length_c 15.6400(5)
_cell_measurement_reflns_used 11472
_cell_measurement_temperature 180(2)
_cell_measurement_theta_max 25.03
_cell_measurement_theta_min 2.91
_cell_volume 886.21(5)
_computing_cell_refinement 'HKL Scalepack (Otwinowski & Minor 1997)'
_computing_data_collection 'Collect (Nonius B.V. 1998)'
_computing_data_reduction
;
HKL Denzo and Scalepack (Otwinowski & Minor 1997)
;
_computing_publication_material 'SHELXL-97 (Sheldrick 1997)'
_computing_structure_refinement 'SHELXL-97 (Sheldrick 1997)'
_computing_structure_solution 'SIR-92 (Altomare et al. 1994)'
_diffrn_ambient_temperature 180(2)
_diffrn_measured_fraction_theta_full 0.997
_diffrn_measured_fraction_theta_max 0.997
_diffrn_measurement_device_type 'Nonius Kappa CCD'
_diffrn_measurement_method 'Thin slice \w and \f scans'
_diffrn_radiation_source 'fine-focus sealed tube'
_diffrn_radiation_type MoK\a
_diffrn_radiation_wavelength 0.71073
_diffrn_reflns_av_R_equivalents 0.0585
_diffrn_reflns_av_sigmaI/netI 0.0269
_diffrn_reflns_limit_h_max 12
_diffrn_reflns_limit_h_min -12
_diffrn_reflns_limit_k_max 6
_diffrn_reflns_limit_k_min -6
_diffrn_reflns_limit_l_max 18
_diffrn_reflns_limit_l_min -18
_diffrn_reflns_number 19185
_diffrn_reflns_theta_full 25.02
_diffrn_reflns_theta_max 25.02
_diffrn_reflns_theta_min 2.93
_exptl_absorpt_coefficient_mu 0.082
_exptl_absorpt_correction_T_max 0.99
_exptl_absorpt_correction_T_min 0.98
_exptl_absorpt_correction_type multi-scan
_exptl_crystal_colour colourless
_exptl_crystal_density_diffrn 1.193
_exptl_crystal_density_method 'not measured'
_exptl_crystal_description block
_exptl_crystal_F_000 344
_exptl_crystal_size_max 0.30
_exptl_crystal_size_mid 0.20
_exptl_crystal_size_min 0.10
_refine_diff_density_max 0.587
_refine_diff_density_min -0.315
_refine_diff_density_rms 0.108
_refine_ls_abs_structure_details 'Flack H D (1983), Acta Cryst. A39, 876-881'
_refine_ls_abs_structure_Flack 0(2)
_refine_ls_extinction_coef 0.19(3)
_refine_ls_extinction_expression Fc^*^=kFc[1+0.001xFc^2^\l^3^/sin(2\q)]^-1/4^
_refine_ls_extinction_method SHELXL
_refine_ls_goodness_of_fit_ref 1.098
_refine_ls_hydrogen_treatment constr
_refine_ls_matrix_type full
_refine_ls_number_parameters 170
_refine_ls_number_reflns 1746
_refine_ls_number_restraints 1
_refine_ls_restrained_S_all 1.097
_refine_ls_R_factor_all 0.0708
_refine_ls_R_factor_gt 0.0603
_refine_ls_shift/su_max 0.000
_refine_ls_shift/su_mean 0.000
_refine_ls_structure_factor_coef Fsqd
_refine_ls_weighting_details 'calc w=1/[\s^2^(Fo^2^)+(0.1087P)^2^+0.3495P] where P=(Fo^2^+2Fc^2^)/3'
_refine_ls_weighting_scheme calc
_refine_ls_wR_factor_gt 0.1606
_refine_ls_wR_factor_ref 0.1765
_reflns_number_gt 1587
_reflns_number_total 1746
_reflns_threshold_expression >2sigma(I)
_cod_data_source_file b715354f.txt
_cod_data_source_block ah9912
_cod_depositor_comments
;
The following automatic conversions were performed:

'_exptl_absorpt_correction_type' tag value 'multi-scans' was replaced
with 'multi-scan' value.

Automatic conversion script
Id: cif_fix_values 1646 2011-03-28 12:23:43Z adriana 
;
_cod_original_sg_symbol_H-M P2(1)
_cod_database_code 7150816

loop_
_symmetry_equiv_pos_as_xyz
'x, y, z'
'-x, y+1/2, -z'

loop_
_atom_site_label
_atom_site_type_symbol
_atom_site_fract_x
_atom_site_fract_y
_atom_site_fract_z
_atom_site_U_iso_or_equiv
_atom_site_adp_type
_atom_site_occupancy
_atom_site_symmetry_multiplicity
_atom_site_calc_flag
_atom_site_refinement_flags
_atom_site_disorder_assembly
_atom_site_disorder_group
O1 O 0.6253(2) 0.2338(5) -0.35502(17) 0.0421(7) Uani 1 1 d . . .
O2 O 0.7398(2) 0.5393(5) -0.27517(15) 0.0368(6) Uani 1 1 d . . .
O3 O 0.5526(3) 0.5418(6) -0.49207(17) 0.0502(8) Uani 1 1 d . . .
H100 H 0.5017 0.6524 -0.5162 0.075 Uiso 1 1 calc R . .
O4 O 0.7426(3) 0.3915(7) -0.01905(18) 0.0577(9) Uani 1 1 d . . .
C1 C 0.6618(3) 0.4469(7) -0.3475(2) 0.0341(8) Uani 1 1 d . . .
C2 C 0.6360(4) 0.6429(8) -0.4172(2) 0.0418(9) Uani 1 1 d . . .
H2A H 0.5959 0.7909 -0.3956 0.050 Uiso 1 1 calc R . .
C3 C 0.7672(4) 0.7162(8) -0.4343(2) 0.0470(10) Uani 1 1 d . . .
H3A H 0.7545 0.8069 -0.4906 0.056 Uiso 1 1 calc R . .
H3B H 0.8102 0.8303 -0.3873 0.056 Uiso 1 1 calc R . .
C4 C 0.8522(3) 0.4920(8) -0.4374(2) 0.0427(9) Uani 1 1 d . . .
C5 C 0.9287(3) 0.3842(8) -0.3685(2) 0.0409(9) Uani 1 1 d . . .
H5A H 0.9734 0.2437 -0.3829 0.049 Uiso 1 1 calc R . .
C6 C 0.9574(3) 0.4463(8) -0.2706(3) 0.0400(9) Uani 1 1 d . . .
H6A H 1.0276 0.3323 -0.2422 0.048 Uiso 1 1 calc R . .
C7 C 0.8433(3) 0.3793(8) -0.2311(2) 0.0358(8) Uani 1 1 d . A .
H7A H 0.8195 0.2018 -0.2453 0.043 Uiso 1 1 calc R . .
C8 C 0.8384(5) 0.3793(12) -0.5273(3) 0.0617(13) Uani 1 1 d . . .
H8A H 0.8953 0.2359 -0.5238 0.093 Uiso 1 1 calc R . .
H8B H 0.8604 0.5038 -0.5673 0.093 Uiso 1 1 calc R . .
H8C H 0.7506 0.3249 -0.5492 0.093 Uiso 1 1 calc R . .
C9 C 1.0067(4) 0.7094(9) -0.2493(3) 0.0501(10) Uani 1 1 d . . .
H9A H 1.0757 0.7427 -0.2792 0.075 Uiso 1 1 calc R . .
H9B H 1.0384 0.7261 -0.1859 0.075 Uiso 1 1 calc R . .
H9C H 0.9379 0.8288 -0.2693 0.075 Uiso 1 1 calc R . .
C10 C 0.8584(3) 0.4194(8) -0.1328(2) 0.0397(9) Uani 1 1 d . . .
H10A H 0.8609 0.6023 -0.1206 0.048 Uiso 1 1 calc R A .
C11 C 0.9807(4) 0.3006(9) -0.0807(3) 0.0555(12) Uani 1 1 d . A .
H11A H 0.9817 0.3079 -0.0179 0.083 Uiso 1 1 calc R . .
H11B H 1.0539 0.3914 -0.0921 0.083 Uiso 1 1 calc R . .
H11C H 0.9848 0.1265 -0.0986 0.083 Uiso 1 1 calc R . .
C12 C 0.7433(4) 0.3066(10) -0.1053(3) 0.0538(12) Uani 1 1 d . A .
H12A H 0.6644 0.3588 -0.1467 0.065 Uiso 1 1 calc R . .
H12B H 0.7483 0.1226 -0.1061 0.065 Uiso 1 1 calc R . .
C13' C 0.6608(12) 0.254(3) 0.0208(9) 0.0571(18) Uiso 0.45 1 d P A 2
H13C H 0.6959 0.0863 0.0371 0.069 Uiso 0.45 1 calc PR A 2
H13D H 0.5768 0.2360 -0.0196 0.069 Uiso 0.45 1 calc PR A 2
C14' C 0.6484(7) 0.4082(13) 0.1071(4) 0.0564(7) Uiso 0.45 1 d PG A 2
C15' C 0.5821(6) 0.2923(10) 0.1627(4) 0.0564(7) Uiso 0.45 1 d PG A 2
H15' H 0.5461 0.1322 0.1484 0.068 Uiso 0.45 1 calc PR A 2
C16' C 0.5686(7) 0.4106(12) 0.2391(4) 0.0564(7) Uiso 0.45 1 d PG A 2
H16' H 0.5234 0.3314 0.2771 0.068 Uiso 0.45 1 calc PR A 2
C17' C 0.6214(7) 0.6448(13) 0.2600(4) 0.0564(7) Uiso 0.45 1 d PG A 2
H17' H 0.6121 0.7257 0.3123 0.068 Uiso 0.45 1 calc PR A 2
C18' C 0.6876(6) 0.7608(11) 0.2045(4) 0.0564(7) Uiso 0.45 1 d PG A 2
H18' H 0.7236 0.9208 0.2187 0.068 Uiso 0.45 1 calc PR A 2
C19' C 0.7011(6) 0.6424(13) 0.1280(4) 0.0564(7) Uiso 0.45 1 d PG A 2
H19' H 0.7463 0.7217 0.0900 0.068 Uiso 0.45 1 calc PR A 2
C13 C 0.6356(10) 0.290(2) 0.0084(7) 0.0571(18) Uiso 0.55 1 d P A 1
H13A H 0.6436 0.1067 0.0112 0.069 Uiso 0.55 1 calc PR A 1
H13B H 0.5578 0.3310 -0.0362 0.069 Uiso 0.55 1 calc PR A 1
C14 C 0.6218(5) 0.3822(12) 0.0930(3) 0.0564(7) Uiso 0.55 1 d PG A 1
C15 C 0.5215(5) 0.3018(11) 0.1282(3) 0.0564(7) Uiso 0.55 1 d PG A 1
H15 H 0.4620 0.1856 0.0970 0.068 Uiso 0.55 1 calc PR A 1
C16 C 0.5083(5) 0.3914(11) 0.2091(3) 0.0564(7) Uiso 0.55 1 d PG A 1
H16 H 0.4398 0.3364 0.2332 0.068 Uiso 0.55 1 calc PR A 1
C17 C 0.5953(5) 0.5613(12) 0.2547(3) 0.0564(7) Uiso 0.55 1 d PG A 1
H17 H 0.5863 0.6226 0.3100 0.068 Uiso 0.55 1 calc PR A 1
C18 C 0.6956(5) 0.6418(11) 0.2195(3) 0.0564(7) Uiso 0.55 1 d PG A 1
H18 H 0.7551 0.7579 0.2507 0.068 Uiso 0.55 1 calc PR A 1
C19 C 0.7088(5) 0.5522(12) 0.1386(3) 0.0564(7) Uiso 0.55 1 d PG A 1
H19 H 0.7774 0.6071 0.1146 0.068 Uiso 0.55 1 calc PR A 1

loop_
_atom_site_aniso_label
_atom_site_aniso_U_11
_atom_site_aniso_U_22
_atom_site_aniso_U_33
_atom_site_aniso_U_23
_atom_site_aniso_U_13
_atom_site_aniso_U_12
O1 0.0456(14) 0.0394(16) 0.0408(14) -0.0004(12) 0.0084(11) -0.0057(12)
O2 0.0378(13) 0.0336(13) 0.0367(12) -0.0050(11) 0.0034(10) 0.0072(11)
O3 0.0558(16) 0.0381(15) 0.0462(15) -0.0034(13) -0.0108(12) 0.0040(14)
O4 0.0626(17) 0.072(2) 0.0439(15) -0.0043(16) 0.0236(13) -0.0090(17)
C1 0.0335(16) 0.0324(19) 0.0370(19) -0.0073(15) 0.0092(14) 0.0037(16)
C2 0.045(2) 0.035(2) 0.0400(19) -0.0055(16) -0.0017(15) 0.0014(17)
C3 0.063(2) 0.0342(19) 0.041(2) 0.0057(18) 0.0038(17) -0.008(2)
C4 0.045(2) 0.045(2) 0.0401(19) -0.0001(18) 0.0145(16) -0.0117(18)
C5 0.0420(18) 0.042(2) 0.043(2) -0.0048(18) 0.0182(16) -0.0011(17)
C6 0.0371(18) 0.042(2) 0.0407(19) -0.0031(16) 0.0079(15) 0.0033(17)
C7 0.0360(17) 0.0346(18) 0.0360(18) -0.0029(16) 0.0061(14) 0.0047(15)
C8 0.070(3) 0.082(4) 0.037(2) 0.001(2) 0.0201(19) -0.004(3)
C9 0.050(2) 0.049(2) 0.050(2) -0.003(2) 0.0067(17) -0.010(2)
C10 0.0396(18) 0.045(2) 0.0344(18) -0.0012(17) 0.0073(14) 0.0049(17)
C11 0.064(3) 0.059(3) 0.041(2) 0.000(2) 0.0059(19) 0.014(2)
C12 0.058(2) 0.065(3) 0.040(2) -0.001(2) 0.0134(18) -0.008(2)

loop_
_atom_type_symbol
_atom_type_description
_atom_type_scat_dispersion_real
_atom_type_scat_dispersion_imag
_atom_type_scat_source
C C 0.0033 0.0016 'International Tables Vol C Tables 4.2.6.8 and 6.1.1.4'
H H 0.0000 0.0000 'International Tables Vol C Tables 4.2.6.8 and 6.1.1.4'
O O 0.0106 0.0060 'International Tables Vol C Tables 4.2.6.8 and 6.1.1.4'

loop_
_geom_angle_atom_site_label_1
_geom_angle_atom_site_label_2
_geom_angle_atom_site_label_3
_geom_angle
_geom_angle_site_symmetry_1
_geom_angle_site_symmetry_3
_geom_angle_publ_flag
C1 O2 C7 116.9(3) . . ?
C2 O3 H100 109.5 . . ?
C13' O4 C12 112.9(7) . . ?
C13' O4 C13 14.4(9) . . ?
C12 O4 C13 109.7(5) . . ?
O1 C1 O2 124.1(3) . . ?
O1 C1 C2 126.3(3) . . ?
O2 C1 C2 109.5(3) . . ?
O3 C2 C1 108.3(3) . . ?
O3 C2 C3 113.2(3) . . ?
C1 C2 C3 105.9(3) . . ?
O3 C2 H2A 109.8 . . ?
C1 C2 H2A 109.8 . . ?
C3 C2 H2A 109.8 . . ?
C4 C3 C2 112.8(3) . . ?
C4 C3 H3A 109.0 . . ?
C2 C3 H3A 109.0 . . ?
C4 C3 H3B 109.0 . . ?
C2 C3 H3B 109.0 . . ?
H3A C3 H3B 107.8 . . ?
C5 C4 C8 119.6(4) . . ?
C5 C4 C3 125.9(3) . . ?
C8 C4 C3 114.4(4) . . ?
C4 C5 C6 131.7(4) . . ?
C4 C5 H5A 114.2 . . ?
C6 C5 H5A 114.2 . . ?
C9 C6 C5 113.8(4) . . ?
C9 C6 C7 113.8(3) . . ?
C5 C6 C7 110.3(3) . . ?
C9 C6 H6A 106.1 . . ?
C5 C6 H6A 106.1 . . ?
C7 C6 H6A 106.1 . . ?
O2 C7 C10 107.0(3) . . ?
O2 C7 C6 105.8(3) . . ?
C10 C7 C6 117.1(3) . . ?
O2 C7 H7A 108.9 . . ?
C10 C7 H7A 108.9 . . ?
C6 C7 H7A 108.9 . . ?
C4 C8 H8A 109.5 . . ?
C4 C8 H8B 109.5 . . ?
H8A C8 H8B 109.5 . . ?
C4 C8 H8C 109.5 . . ?
H8A C8 H8C 109.5 . . ?
H8B C8 H8C 109.5 . . ?
C6 C9 H9A 109.5 . . ?
C6 C9 H9B 109.5 . . ?
H9A C9 H9B 109.5 . . ?
C6 C9 H9C 109.5 . . ?
H9A C9 H9C 109.5 . . ?
H9B C9 H9C 109.5 . . ?
C7 C10 C12 108.4(3) . . ?
C7 C10 C11 111.4(3) . . ?
C12 C10 C11 110.3(4) . . ?
C7 C10 H10A 108.9 . . ?
C12 C10 H10A 108.9 . . ?
C11 C10 H10A 108.9 . . ?
C10 C11 H11A 109.5 . . ?
C10 C11 H11B 109.5 . . ?
H11A C11 H11B 109.5 . . ?
C10 C11 H11C 109.5 . . ?
H11A C11 H11C 109.5 . . ?
H11B C11 H11C 109.5 . . ?
O4 C12 C10 108.4(3) . . ?
O4 C12 H12A 110.0 . . ?
C10 C12 H12A 110.0 . . ?
O4 C12 H12B 110.0 . . ?
C10 C12 H12B 110.0 . . ?
H12A C12 H12B 108.4 . . ?
O4 C13' C14' 106.3(10) . . ?
O4 C13' H13C 110.5 . . ?
C14' C13' H13C 110.5 . . ?
O4 C13' H13D 110.5 . . ?
C14' C13' H13D 110.5 . . ?
H13C C13' H13D 108.7 . . ?
C15' C14' C19' 120.0 . . ?
C15' C14' C13' 116.3(7) . . ?
C19' C14' C13' 123.7(7) . . ?
C14' C15' C16' 120.0 . . ?
C14' C15' H15' 120.0 . . ?
C16' C15' H15' 120.0 . . ?
C15' C16' C17' 120.0 . . ?
C15' C16' H16' 120.0 . . ?
C17' C16' H16' 120.0 . . ?
C18' C17' C16' 120.0 . . ?
C18' C17' H17' 120.0 . . ?
C16' C17' H17' 120.0 . . ?
C17' C18' C19' 120.0 . . ?
C17' C18' H18' 120.0 . . ?
C19' C18' H18' 120.0 . . ?
C18' C19' C14' 120.0 . . ?
C18' C19' H19' 120.0 . . ?
C14' C19' H19' 120.0 . . ?
O4 C13 C14 113.5(8) . . ?
O4 C13 H13A 108.9 . . ?
C14 C13 H13A 108.9 . . ?
O4 C13 H13B 108.9 . . ?
C14 C13 H13B 108.9 . . ?
H13A C13 H13B 107.7 . . ?
C15 C14 C19 120.0 . . ?
C15 C14 C13 120.2(5) . . ?
C19 C14 C13 119.8(5) . . ?
C14 C15 C16 120.0 . . ?
C14 C15 H15 120.0 . . ?
C16 C15 H15 120.0 . . ?
C17 C16 C15 120.0 . . ?
C17 C16 H16 120.0 . . ?
C15 C16 H16 120.0 . . ?
C16 C17 C18 120.0 . . ?
C16 C17 H17 120.0 . . ?
C18 C17 H17 120.0 . . ?
C19 C18 C17 120.0 . . ?
C19 C18 H18 120.0 . . ?
C17 C18 H18 120.0 . . ?
C18 C19 C14 120.0 . . ?
C18 C19 H19 120.0 . . ?
C14 C19 H19 120.0 . . ?

loop_
_geom_bond_atom_site_label_1
_geom_bond_atom_site_label_2
_geom_bond_distance
_geom_bond_site_symmetry_2
_geom_bond_publ_flag
O1 C1 1.208(5) . ?
O2 C1 1.347(4) . ?
O2 C7 1.458(4) . ?
O3 C2 1.418(4) . ?
O3 H100 0.8400 . ?
O4 C13' 1.400(15) . ?
O4 C12 1.426(5) . ?
O4 C13 1.429(12) . ?
C1 C2 1.496(5) . ?
C2 C3 1.552(6) . ?
C2 H2A 1.0000 . ?
C3 C4 1.522(6) . ?
C3 H3A 0.9900 . ?
C3 H3B 0.9900 . ?
C4 C5 1.337(5) . ?
C4 C8 1.507(6) . ?
C5 C6 1.531(5) . ?
C5 H5A 0.9500 . ?
C6 C9 1.521(6) . ?
C6 C7 1.539(5) . ?
C6 H6A 1.0000 . ?
C7 C10 1.525(5) . ?
C7 H7A 1.0000 . ?
C8 H8A 0.9800 . ?
C8 H8B 0.9800 . ?
C8 H8C 0.9800 . ?
C9 H9A 0.9800 . ?
C9 H9B 0.9800 . ?
C9 H9C 0.9800 . ?
C10 C12 1.529(6) . ?
C10 C11 1.531(5) . ?
C10 H10A 1.0000 . ?
C11 H11A 0.9800 . ?
C11 H11B 0.9800 . ?
C11 H11C 0.9800 . ?
C12 H12A 0.9900 . ?
C12 H12B 0.9900 . ?
C13' C14' 1.614(15) . ?
C13' H13C 0.9900 . ?
C13' H13D 0.9900 . ?
C14' C15' 1.3900 . ?
C14' C19' 1.3900 . ?
C15' C16' 1.3900 . ?
C15' H15' 0.9500 . ?
C16' C17' 1.3900 . ?
C16' H16' 0.9500 . ?
C17' C18' 1.3900 . ?
C17' H17' 0.9500 . ?
C18' C19' 1.3900 . ?
C18' H18' 0.9500 . ?
C19' H19' 0.9500 . ?
C13 C14 1.451(12) . ?
C13 H13A 0.9900 . ?
C13 H13B 0.9900 . ?
C14 C15 1.3900 . ?
C14 C19 1.3900 . ?
C15 C16 1.3900 . ?
C15 H15 0.9500 . ?
C16 C17 1.3900 . ?
C16 H16 0.9500 . ?
C17 C18 1.3900 . ?
C17 H17 0.9500 . ?
C18 C19 1.3900 . ?
C18 H18 0.9500 . ?
C19 H19 0.9500 . ?

loop_
_geom_torsion_atom_site_label_1
_geom_torsion_atom_site_label_2
_geom_torsion_atom_site_label_3
_geom_torsion_atom_site_label_4
_geom_torsion
_geom_torsion_site_symmetry_1
_geom_torsion_site_symmetry_2
_geom_torsion_site_symmetry_3
_geom_torsion_site_symmetry_4
_geom_torsion_publ_flag
C7 O2 C1 O1 40.0(5) . . . . ?
C7 O2 C1 C2 -136.3(3) . . . . ?
O1 C1 C2 O3 4.5(5) . . . . ?
O2 C1 C2 O3 -179.3(3) . . . . ?
O1 C1 C2 C3 -117.2(4) . . . . ?
O2 C1 C2 C3 59.0(4) . . . . ?
O3 C2 C3 C4 -76.1(4) . . . . ?
C1 C2 C3 C4 42.4(4) . . . . ?
C2 C3 C4 C5 -86.3(4) . . . . ?
C2 C3 C4 C8 89.6(4) . . . . ?
C8 C4 C5 C6 -176.9(4) . . . . ?
C3 C4 C5 C6 -1.3(7) . . . . ?
C4 C5 C6 C9 -57.2(5) . . . . ?
C4 C5 C6 C7 72.1(6) . . . . ?
C1 O2 C7 C10 -142.2(3) . . . . ?
C1 O2 C7 C6 92.3(3) . . . . ?
C9 C6 C7 O2 66.0(4) . . . . ?
C5 C6 C7 O2 -63.4(4) . . . . ?
C9 C6 C7 C10 -53.2(5) . . . . ?
C5 C6 C7 C10 177.5(3) . . . . ?
O2 C7 C10 C12 69.7(4) . . . . ?
C6 C7 C10 C12 -171.8(4) . . . . ?
O2 C7 C10 C11 -168.7(3) . . . . ?
C6 C7 C10 C11 -50.3(5) . . . . ?
C13' O4 C12 C10 -165.3(7) . . . . ?
C13 O4 C12 C10 179.7(6) . . . . ?
C7 C10 C12 O4 -167.1(3) . . . . ?
C11 C10 C12 O4 70.7(5) . . . . ?
C12 O4 C13' C14' -168.1(6) . . . . ?
C13 O4 C13' C14' -88(4) . . . . ?
O4 C13' C14' C15' -173.1(6) . . . . ?
O4 C13' C14' C19' 5.9(11) . . . . ?
C19' C14' C15' C16' 0.0 . . . . ?
C13' C14' C15' C16' 179.1(7) . . . . ?
C14' C15' C16' C17' 0.0 . . . . ?
C15' C16' C17' C18' 0.0 . . . . ?
C16' C17' C18' C19' 0.0 . . . . ?
C17' C18' C19' C14' 0.0 . . . . ?
C15' C14' C19' C18' 0.0 . . . . ?
C13' C14' C19' C18' -179.0(8) . . . . ?
C13' O4 C13 C14 79(4) . . . . ?
C12 O4 C13 C14 -175.5(7) . . . . ?
O4 C13 C14 C15 179.6(5) . . . . ?
O4 C13 C14 C19 0.0(11) . . . . ?
C19 C14 C15 C16 0.0 . . . . ?
C13 C14 C15 C16 -179.7(8) . . . . ?
C14 C15 C16 C17 0.0 . . . . ?
C15 C16 C17 C18 0.0 . . . . ?
C16 C17 C18 C19 0.0 . . . . ?
C17 C18 C19 C14 0.0 . . . . ?
C15 C14 C19 C18 0.0 . . . . ?
C13 C14 C19 C18 179.7(7) . . . . ?
